data_2222892
loop_
_publ_author_name
'Schultz, Madeleine'
'Roa, Elnor C.'

_publ_section_title
;Tris[4,4,4-trifluoro-1-(2-thienyl)butane-1,3-dionato]aluminium(III)--tris[4,4,4-trifluoro-1-(2-thienyl)butane-1,3-dionato]iron(III)
 (3/1)
;
_journal_coeditor_code TK2491
_journal_issue 8
_journal_name_full 'Acta Crystallographica Section E'
_journal_page_first m981
_journal_paper_doi 10.1107/S160053680902858X
_journal_volume 65
_journal_year 2009
_chemical_formula_iupac '[Al (C8 H4 F3 O2 S)3]3 [Fe (C8 H4 F3 O2 S)3]'
_chemical_formula_moiety 'C72 H36 Al3 F27 O18 S9, C24 H12 Fe1 F9 O6 S3'
_chemical_formula_sum 'C96 H48 Al3 F36 Fe O24 S12'
_chemical_formula_weight 2790.97
_chemical_name_systematic
;
Tris[4,4,4-trifluoro-1-(2-thienyl)butane-1,3-dionato]aluminium(III)--
tris[4,4,4-trifluoro-1-(2-thienyl)butane-1,3-dionato]iron(III) (3/1)
;
_space_group_IT_number 14
_symmetry_cell_setting monoclinic
_symmetry_space_group_name_Hall '-P 2yn'
_symmetry_space_group_name_H-M 'P 1 21/n 1'
_atom_sites_solution_hydrogens geom
_atom_sites_solution_primary direct
_atom_sites_solution_secondary difmap
_audit_creation_method SHELXL-97
_cell_angle_alpha 90
_cell_angle_beta 94.013(18)
_cell_angle_gamma 90
_cell_formula_units_Z 1
_cell_length_a 13.743(3)
_cell_length_b 14.278(2)
_cell_length_c 14.136(3)
_cell_measurement_reflns_used 1790
_cell_measurement_temperature 173(2)
_cell_measurement_theta_max 28.0
_cell_measurement_theta_min 2.9
_cell_volume 2767.0(9)
_computing_cell_refinement
;
CrysAlis Pro (Oxford Diffraction, 2009)
;
_computing_data_collection
;
CrysAlis Pro (Oxford Diffraction, 2009)
;
_computing_data_reduction
;
CrysAlis Pro (Oxford Diffraction, 2009)
;
_computing_molecular_graphics 'ORTEP-3 (Farrugia, 1997) and WinGX-32 (Farrugia, 1999)'
_computing_publication_material 'SHELXL97 (Sheldrick, 2008)'
_computing_structure_refinement 'SHELXL97 (Sheldrick, 2008)'
_computing_structure_solution 'SIR92 (Altomare <i>et al.</i>,  1994)'
_diffrn_ambient_temperature 173(2)
_diffrn_measured_fraction_theta_full 0.998
_diffrn_measured_fraction_theta_max 0.899
_diffrn_measurement_device_type
;
Oxford Diffraction Xcalibur diffractometer with a Sapphire3 (Gemini Ultra Mo)
detector
;
_diffrn_measurement_method '\w scans'
_diffrn_radiation_monochromator graphite
_diffrn_radiation_source 'fine-focus sealed tube'
_diffrn_radiation_type MoK\a
_diffrn_radiation_wavelength 0.71073
_diffrn_reflns_av_R_equivalents 0.052
_diffrn_reflns_av_sigmaI/netI 0.146
_diffrn_reflns_limit_h_max 14
_diffrn_reflns_limit_h_min -18
_diffrn_reflns_limit_k_max 18
_diffrn_reflns_limit_k_min -16
_diffrn_reflns_limit_l_max 18
_diffrn_reflns_limit_l_min -13
_diffrn_reflns_number 11706
_diffrn_reflns_theta_full 25.0
_diffrn_reflns_theta_max 28.0
_diffrn_reflns_theta_min 2.9
_diffrn_standards_decay_% 0
_diffrn_standards_interval_count 0
_diffrn_standards_number 0
_exptl_absorpt_coefficient_mu 0.518
_exptl_absorpt_correction_type none
_exptl_crystal_colour red
_exptl_crystal_density_diffrn 1.675
_exptl_crystal_density_method 'not measured'
_exptl_crystal_description block
_exptl_crystal_F_000 1397
_exptl_crystal_size_max 0.14
_exptl_crystal_size_mid 0.10
_exptl_crystal_size_min 0.10
_refine_diff_density_max 0.72
_refine_diff_density_min -0.44
_refine_ls_extinction_method none
_refine_ls_goodness_of_fit_ref 0.91
_refine_ls_hydrogen_treatment constr
_refine_ls_matrix_type full
_refine_ls_number_parameters 388
_refine_ls_number_reflns 6021
_refine_ls_number_restraints 0
_refine_ls_restrained_S_all 0.91
_refine_ls_R_factor_all 0.163
_refine_ls_R_factor_gt 0.071
_refine_ls_shift/su_max_lt 0.001
_refine_ls_shift/su_mean 0.000
_refine_ls_structure_factor_coef Fsqd
_refine_ls_weighting_details 'calc w=1/[\s^2^(Fo^2^)+(0.0829P)^2^] where P=(Fo^2^+2Fc^2^)/3'
_refine_ls_weighting_scheme calc
_refine_ls_wR_factor_gt 0.159
_refine_ls_wR_factor_ref 0.185
_reflns_number_gt 2687
_reflns_number_total 6021
_reflns_threshold_expression I>2\s(I)
_cod_data_source_file tk2491.cif
_cod_data_source_block I
_cod_original_cell_volume 2767.1(9)
_cod_original_sg_symbol_H-M 'P 21/n'
_cod_database_code 2222892
_cod_database_fobs_code 2222892

loop_
_symmetry_equiv_pos_as_xyz
'x, y, z'
'-x+1/2, y+1/2, -z+1/2'
'-x, -y, -z'
'x-1/2, -y-1/2, z-1/2'

loop_
_atom_site_type_symbol
_atom_site_label
_atom_site_fract_x
_atom_site_fract_y
_atom_site_fract_z
_atom_site_U_iso_or_equiv
_atom_site_adp_type
_atom_site_calc_flag
_atom_site_refinement_flags
_atom_site_occupancy
_atom_site_disorder_assembly
_atom_site_disorder_group
Al Al1 0.69004(9) 0.19827(9) 0.06179(8) 0.0295(3) Uani d P 0.75 . .
Fe Fe1 0.69004(9) 0.19827(9) 0.06179(8) 0.0295(3) Uani d P 0.25 . .
S S3 0.44342(12) 0.41369(12) 0.13998(12) 0.0543(5) Uani d . 1 . .
S S2 0.89747(12) -0.06384(12) 0.11705(12) 0.0585(5) Uani d . 1 . .
S S1 0.85479(12) 0.30057(13) 0.34316(12) 0.0563(5) Uani d . 1 . .
F F5 0.5874(2) 0.1933(2) -0.2505(2) 0.0519(9) Uani d . 1 . .
O O3 0.7705(2) 0.0890(2) 0.0564(2) 0.0360(9) Uani d . 1 . .
F F4 0.7125(3) 0.1207(3) -0.2951(2) 0.0676(11) Uani d . 1 . .
O O5 0.7945(2) 0.2798(2) 0.0298(2) 0.0335(9) Uani d . 1 . .
O O2 0.7411(2) 0.2155(3) 0.1911(2) 0.0367(9) Uani d . 1 . .
F F8 0.8943(3) 0.5020(3) 0.0181(3) 0.0840(14) Uani d . 1 . .
O O1 0.5872(2) 0.1250(2) 0.1022(2) 0.0344(9) Uani d . 1 . .
O O6 0.6072(2) 0.3059(2) 0.0761(2) 0.0336(9) Uani d . 1 . .
F F2 0.4760(3) 0.0067(3) 0.2755(3) 0.0831(13) Uani d . 1 . .
F F3 0.3977(3) 0.1018(3) 0.1898(3) 0.0889(14) Uani d . 1 . .
F F1 0.4669(3) -0.0117(3) 0.1286(3) 0.0901(15) Uani d . 1 . .
F F7 0.9645(3) 0.3814(3) 0.0733(3) 0.0868(14) Uani d . 1 . .
F F6 0.7253(3) 0.2621(3) -0.2414(2) 0.0709(12) Uani d . 1 . .
O O4 0.6526(2) 0.1881(2) -0.0684(2) 0.0334(9) Uani d . 1 . .
C C12 0.8008(4) 0.0479(4) -0.0163(4) 0.0337(13) Uani d . 1 . .
F F9 0.9159(3) 0.3810(3) -0.0685(3) 0.0972(16) Uani d . 1 . .
C C14 0.9116(4) -0.0882(4) -0.0661(4) 0.0377(14) Uani d . 1 . .
H H14 0.9026 -0.0827 -0.1331 0.045 Uiso calc R 1 . .
C C18 0.7963(4) 0.3683(4) 0.0399(4) 0.0372(14) Uani d . 1 . .
C C10 0.7039(4) 0.1449(4) -0.1282(3) 0.0312(13) Uani d . 1 . .
C C2 0.5671(4) 0.1104(4) 0.1884(4) 0.0414(15) Uani d . 1 . .
C C9 0.6824(4) 0.1807(4) -0.2294(4) 0.0445(15) Uani d . 1 . .
C C22 0.5581(4) 0.5545(4) 0.1173(4) 0.0389(14) Uani d . 1 . .
H H22 0.6125 0.5926 0.1053 0.047 Uiso calc R 1 . .
C C3 0.6194(4) 0.1384(4) 0.2702(4) 0.0409(14) Uani d . 1 . .
H H3 0.5975 0.1198 0.3297 0.049 Uiso calc R 1 . .
C C21 0.5569(4) 0.4602(4) 0.1117(3) 0.0396(15) Uani d . 1 . .
C C6 0.7347(4) 0.2167(4) 0.4512(4) 0.0355(13) Uani d . 1 . .
H H6 0.6831 0.1803 0.4733 0.043 Uiso calc R 1 . .
C C13 0.8660(4) -0.0308(4) 0.0018(4) 0.0416(14) Uani d . 1 . .
C C1 0.4768(4) 0.0521(4) 0.1955(4) 0.0428(15) Uani d . 1 . .
C C24 0.4008(4) 0.5220(4) 0.1584(4) 0.0459(16) Uani d . 1 . .
H H24 0.3371 0.5348 0.1773 0.055 Uiso calc R 1 . .
C C4 0.7053(4) 0.1944(4) 0.2686(4) 0.0395(14) Uani d . 1 . .
C C7 0.8050(5) 0.2679(5) 0.5097(4) 0.0498(16) Uani d . 1 . .
H H7 0.8054 0.2694 0.5769 0.060 Uiso calc R 1 . .
C C11 0.7736(4) 0.0785(4) -0.1096(4) 0.0362(13) Uani d . 1 . .
H H11 0.8050 0.0518 -0.1610 0.043 Uiso calc R 1 . .
C C17 0.8902(4) 0.4101(4) 0.0143(5) 0.0466(16) Uani d . 1 . .
C C19 0.7239(4) 0.4262(4) 0.0665(4) 0.0447(15) Uani d . 1 . .
H H19 0.7371 0.4912 0.0738 0.054 Uiso calc R 1 . .
C C8 0.8712(5) 0.3141(4) 0.4601(4) 0.0563(18) Uani d . 1 . .
H H8 0.9224 0.3509 0.4896 0.068 Uiso calc R 1 . .
C C23 0.4676(5) 0.5887(5) 0.1434(4) 0.0568(18) Uani d . 1 . .
H H23 0.4546 0.6536 0.1498 0.068 Uiso calc R 1 . .
C C20 0.6284(4) 0.3921(4) 0.0839(3) 0.0366(14) Uani d . 1 . .
C C5 0.7541(4) 0.2285(4) 0.3563(4) 0.0356(14) Uani d . 1 . .
C C15 0.9723(5) -0.1543(5) -0.0158(5) 0.0576(19) Uani d . 1 . .
H H15 1.0115 -0.1979 -0.0468 0.069 Uiso calc R 1 . .
C C16 0.9703(4) -0.1506(4) 0.0786(6) 0.061(2) Uani d . 1 . .
H H16 1.0061 -0.1924 0.1203 0.073 Uiso calc R 1 . .

loop_
_atom_site_aniso_label
_atom_site_aniso_U_11
_atom_site_aniso_U_22
_atom_site_aniso_U_33
_atom_site_aniso_U_12
_atom_site_aniso_U_13
_atom_site_aniso_U_23
Al1 0.0308(7) 0.0283(7) 0.0301(7) -0.0074(6) 0.0079(5) -0.0021(6)
Fe1 0.0308(7) 0.0283(7) 0.0301(7) -0.0074(6) 0.0079(5) -0.0021(6)
S3 0.0459(10) 0.0551(11) 0.0631(11) -0.0076(8) 0.0130(8) -0.0013(9)
S2 0.0528(11) 0.0485(11) 0.0735(12) -0.0058(9) 0.0003(8) 0.0154(9)
S1 0.0486(10) 0.0621(12) 0.0582(11) -0.0068(9) 0.0037(8) -0.0030(9)
F5 0.047(2) 0.062(2) 0.045(2) 0.0062(19) -0.0039(15) -0.0006(17)
O3 0.040(2) 0.034(2) 0.034(2) -0.0012(18) 0.0059(17) 0.0066(18)
F4 0.071(3) 0.094(3) 0.039(2) 0.028(2) 0.0096(18) -0.008(2)
O5 0.031(2) 0.032(2) 0.039(2) -0.0064(17) 0.0133(16) -0.0031(18)
O2 0.034(2) 0.046(3) 0.031(2) -0.0091(18) 0.0102(16) 0.0005(18)
F8 0.052(3) 0.046(3) 0.160(4) -0.016(2) 0.050(3) -0.004(2)
O1 0.034(2) 0.037(2) 0.032(2) -0.0125(18) 0.0002(16) -0.0015(18)
O6 0.038(2) 0.026(2) 0.037(2) -0.0130(18) 0.0047(16) -0.0020(17)
F2 0.088(3) 0.084(3) 0.076(3) -0.035(3) -0.002(2) 0.025(2)
F3 0.035(2) 0.074(3) 0.158(4) 0.001(2) 0.007(2) 0.018(3)
F1 0.096(3) 0.083(3) 0.095(3) -0.062(3) 0.033(2) -0.039(3)
F7 0.042(2) 0.084(3) 0.133(4) -0.020(2) -0.005(2) 0.006(3)
F6 0.085(3) 0.071(3) 0.057(2) -0.036(2) 0.005(2) 0.018(2)
O4 0.031(2) 0.031(2) 0.039(2) -0.0044(17) 0.0050(16) -0.0017(18)
C12 0.026(3) 0.030(3) 0.046(4) -0.009(2) 0.006(2) 0.000(3)
F9 0.106(3) 0.096(3) 0.099(3) -0.051(3) 0.078(3) -0.027(3)
C14 0.022(3) 0.032(3) 0.060(4) -0.003(3) 0.004(3) 0.004(3)
C18 0.043(3) 0.035(4) 0.036(3) -0.005(3) 0.013(3) -0.006(3)
C10 0.026(3) 0.035(3) 0.032(3) -0.018(3) -0.001(2) 0.004(3)
C2 0.042(4) 0.032(3) 0.051(4) -0.009(3) 0.009(3) -0.008(3)
C9 0.038(4) 0.052(4) 0.044(4) -0.003(3) 0.002(3) -0.001(3)
C22 0.033(3) 0.046(4) 0.040(3) -0.013(3) 0.014(3) -0.001(3)
C3 0.043(4) 0.043(4) 0.038(3) -0.002(3) 0.015(3) 0.000(3)
C21 0.046(4) 0.053(4) 0.020(3) 0.025(3) 0.004(2) -0.012(3)
C6 0.025(3) 0.028(3) 0.053(4) 0.010(2) -0.003(3) 0.000(3)
C13 0.032(3) 0.036(3) 0.057(4) -0.013(3) 0.002(3) 0.005(3)
C1 0.044(4) 0.041(4) 0.045(4) -0.016(3) 0.010(3) 0.005(3)
C24 0.041(4) 0.052(4) 0.046(4) 0.008(3) 0.017(3) -0.006(3)
C4 0.034(3) 0.033(3) 0.051(4) 0.005(3) 0.002(3) 0.011(3)
C7 0.052(4) 0.062(4) 0.035(3) 0.010(3) 0.004(3) 0.005(3)
C11 0.029(3) 0.047(4) 0.032(3) -0.003(3) 0.003(2) -0.005(3)
C17 0.038(4) 0.032(4) 0.073(5) -0.019(3) 0.021(3) -0.007(3)
C19 0.039(3) 0.035(3) 0.062(4) -0.014(3) 0.015(3) -0.005(3)
C8 0.047(4) 0.054(4) 0.067(4) -0.012(3) -0.006(3) -0.022(4)
C23 0.070(5) 0.043(4) 0.058(4) -0.001(4) 0.005(4) -0.013(3)
C20 0.039(3) 0.043(4) 0.027(3) -0.009(3) 0.001(2) 0.000(3)
C5 0.031(3) 0.031(3) 0.042(3) 0.017(3) -0.019(2) -0.014(3)
C15 0.048(4) 0.043(4) 0.084(5) -0.003(3) 0.020(4) -0.005(4)
C16 0.040(4) 0.031(4) 0.111(6) -0.001(3) -0.001(4) 0.025(4)

loop_
_atom_type_symbol
_atom_type_description
_atom_type_scat_dispersion_real
_atom_type_scat_dispersion_imag
_atom_type_scat_source
C C 0.0033 0.0016 'International Tables Vol C Tables 4.2.6.8 and 6.1.1.4'
H H 0.0000 0.0000 'International Tables Vol C Tables 4.2.6.8 and 6.1.1.4'
O O 0.0106 0.0060 'International Tables Vol C Tables 4.2.6.8 and 6.1.1.4'
F F 0.0171 0.0103 'International Tables Vol C Tables 4.2.6.8 and 6.1.1.4'
S S 0.1246 0.1234 'International Tables Vol C Tables 4.2.6.8 and 6.1.1.4'
Al Al 0.0645 0.0514 'International Tables Vol C Tables 4.2.6.8 and 6.1.1.4'
Fe Fe 0.3463 0.8444 'International Tables Vol C Tables 4.2.6.8 and 6.1.1.4'

loop_
_geom_angle_atom_site_label_1
_geom_angle_atom_site_label_2
_geom_angle_atom_site_label_3
_geom_angle_site_symmetry_1
_geom_angle_site_symmetry_3
_geom_angle
_geom_angle_publ_flag
O1 Al1 O4 . . 95.39(15) ?
O1 Al1 O3 . . 90.41(15) ?
O4 Al1 O3 . . 90.98(15) ?
O1 Al1 O5 . . 175.17(16) ?
O4 Al1 O5 . . 88.53(15) .
O3 Al1 O5 . . 92.33(15) ?
O1 Al1 O2 . . 90.83(14) ?
O4 Al1 O2 . . 173.74(15) ?
O3 Al1 O2 . . 88.24(15) ?
O5 Al1 O2 . . 85.29(15) ?
O1 Al1 O6 . . 87.13(15) ?
O4 Al1 O6 . . 92.32(15) ?
O3 Al1 O6 . . 176.06(14) ?
O5 Al1 O6 . . 89.90(15) ?
O2 Al1 O6 . . 88.71(15) ?
C24 S3 C21 . . 90.7(3) ?
C16 S2 C13 . . 90.7(3) ?
C8 S1 C5 . . 90.9(3) ?
C12 O3 Al1 . . 128.8(3) ?
C18 O5 Al1 . . 125.6(3) ?
C4 O2 Al1 . . 130.7(4) ?
C2 O1 Al1 . . 126.5(3) ?
C20 O6 Al1 . . 130.4(3) ?
C10 O4 Al1 . . 123.4(3) ?
O3 C12 C11 . . 121.9(5) ?
O3 C12 C13 . . 116.5(5) ?
C11 C12 C13 . . 121.6(5) ?
C15 C14 C13 . . 108.3(5) ?
C15 C14 H14 . . 125.9 ?
C13 C14 H14 . . 125.9 ?
O5 C18 C19 . . 128.6(5) ?
O5 C18 C17 . . 112.5(5) ?
C19 C18 C17 . . 118.9(5) ?
O4 C10 C11 . . 127.9(5) ?
O4 C10 C9 . . 111.9(5) ?
C11 C10 C9 . . 120.1(5) ?
O1 C2 C3 . . 128.0(5) ?
O1 C2 C1 . . 112.8(5) ?
C3 C2 C1 . . 119.2(5) ?
F6 C9 F5 . . 106.9(5) ?
F6 C9 F4 . . 108.1(5) ?
F5 C9 F4 . . 105.9(5) ?
F6 C9 C10 . . 110.8(5) ?
F5 C9 C10 . . 112.2(4) ?
F4 C9 C10 . . 112.5(5) ?
C21 C22 C23 . . 110.8(5) ?
C21 C22 H22 . . 124.6 ?
C23 C22 H22 . . 124.6 ?
C2 C3 C4 . . 122.2(5) ?
C2 C3 H3 . . 118.9 ?
C4 C3 H3 . . 118.9 ?
C22 C21 C20 . . 132.6(6) ?
C22 C21 S3 . . 111.7(4) ?
C20 C21 S3 . . 115.6(5) ?
C5 C6 C7 . . 109.1(5) ?
C5 C6 H6 . . 125.4 ?
C7 C6 H6 . . 125.4 ?
C14 C13 C12 . . 128.1(5) ?
C14 C13 S2 . . 112.5(4) ?
C12 C13 S2 . . 119.4(4) ?
F3 C1 F2 . . 105.5(5) ?
F3 C1 F1 . . 106.9(5) ?
F2 C1 F1 . . 105.8(5) ?
F3 C1 C2 . . 112.7(5) ?
F2 C1 C2 . . 113.0(5) ?
F1 C1 C2 . . 112.3(5) ?
C23 C24 S3 . . 112.1(4) ?
C23 C24 H24 . . 123.9 ?
S3 C24 H24 . . 123.9 ?
O2 C4 C3 . . 121.2(5) ?
O2 C4 C5 . . 118.3(5) ?
C3 C4 C5 . . 120.5(5) ?
C8 C7 C6 . . 113.6(5) ?
C8 C7 H7 . . 123.2 ?
C6 C7 H7 . . 123.2 ?
C10 C11 C12 . . 122.2(5) ?
C10 C11 H11 . . 118.9 ?
C12 C11 H11 . . 118.9 ?
F9 C17 F8 . . 109.9(5) ?
F9 C17 F7 . . 102.6(5) ?
F8 C17 F7 . . 104.6(5) ?
F9 C17 C18 . . 112.4(5) ?
F8 C17 C18 . . 115.2(5) ?
F7 C17 C18 . . 111.2(5) ?
C18 C19 C20 . . 122.2(5) ?
C18 C19 H19 . . 118.9 ?
C20 C19 H19 . . 118.9 ?
C7 C8 S1 . . 114.0(5) ?
C7 C8 H8 . . 123.0 ?
S1 C8 H8 . . 123.0 ?
C24 C23 C22 . . 114.8(6) ?
C24 C23 H23 . . 122.6 ?
C22 C23 H23 . . 122.6 ?
O6 C20 C19 . . 121.4(5) ?
O6 C20 C21 . . 121.2(5) ?
C19 C20 C21 . . 117.4(5) ?
C6 C5 C4 . . 132.3(5) ?
C6 C5 S1 . . 112.3(4) ?
C4 C5 S1 . . 115.4(4) ?
C16 C15 C14 . . 114.9(6) ?
C16 C15 H15 . . 122.5 ?
C14 C15 H15 . . 122.5 ?
C15 C16 S2 . . 113.6(5) ?
C15 C16 H16 . . 123.2 ?
S2 C16 H16 . . 123.2 ?

loop_
_geom_bond_atom_site_label_1
_geom_bond_atom_site_label_2
_geom_bond_site_symmetry_2
_geom_bond_distance
_geom_bond_publ_flag
Al1 O1 . 1.879(3) ?
Al1 O4 . 1.882(4) ?
Al1 O3 . 1.918(4) ?
Al1 O5 . 1.927(3) ?
Al1 O2 . 1.928(4) ?
Al1 O6 . 1.932(4) ?
S3 C24 . 1.680(6) ?
S3 C21 . 1.767(6) ?
S2 C16 . 1.706(7) ?
S2 C13 . 1.722(6) ?
S1 C8 . 1.664(6) ?
S1 C5 . 1.744(6) ?
F5 C9 . 1.331(6) ?
O3 C12 . 1.277(6) ?
F4 C9 . 1.349(6) ?
O5 C18 . 1.271(6) ?
O2 C4 . 1.267(6) ?
F8 C17 . 1.314(6) ?
O1 C2 . 1.284(6) ?
O6 C20 . 1.267(6) ?
F2 C1 . 1.305(6) ?
F3 C1 . 1.296(7) ?
F1 C1 . 1.313(6) ?
F7 C17 . 1.337(7) ?
F6 C9 . 1.319(6) ?
O4 C10 . 1.295(6) ?
C12 C11 . 1.415(7) ?
C12 C13 . 1.449(8) ?
F9 C17 . 1.314(6) ?
C14 C15 . 1.418(8) ?
C14 C13 . 1.438(7) ?
C14 H14 . 0.9500 ?
C18 C19 . 1.368(7) ?
C18 C17 . 1.489(7) ?
C10 C11 . 1.359(7) ?
C10 C9 . 1.528(7) ?
C2 C3 . 1.378(7) ?
C2 C1 . 1.503(7) ?
C22 C21 . 1.348(7) ?
C22 C23 . 1.408(8) ?
C22 H22 . 0.9500 ?
C3 C4 . 1.428(7) ?
C3 H3 . 0.9500 ?
C21 C20 . 1.456(7) ?
C6 C5 . 1.396(7) ?
C6 C7 . 1.427(8) ?
C6 H6 . 0.9500 ?
C24 C23 . 1.351(8) ?
C24 H24 . 0.9500 ?
C4 C5 . 1.452(7) ?
C7 C8 . 1.359(8) ?
C7 H7 . 0.9500 ?
C11 H11 . 0.9500 ?
C19 C20 . 1.437(7) ?
C19 H19 . 0.9500 ?
C8 H8 . 0.9500 ?
C23 H23 . 0.9500 ?
C15 C16 . 1.338(8) ?
C15 H15 . 0.9500 ?
C16 H16 . 0.9500 ?

loop_
_geom_torsion_atom_site_label_1
_geom_torsion_atom_site_label_2
_geom_torsion_atom_site_label_3
_geom_torsion_atom_site_label_4
_geom_torsion_site_symmetry_1
_geom_torsion_site_symmetry_2
_geom_torsion_site_symmetry_3
_geom_torsion_site_symmetry_4
_geom_torsion
_geom_torsion_publ_flag
O1 Al1 O3 C12 . . . . 111.0(4) ?
O4 Al1 O3 C12 . . . . 15.6(4) ?
O5 Al1 O3 C12 . . . . -73.0(4) ?
O2 Al1 O3 C12 . . . . -158.2(4) ?
O4 Al1 O5 C18 . . . . 104.5(4) ?
O3 Al1 O5 C18 . . . . -164.5(4) ?
O2 Al1 O5 C18 . . . . -76.5(4) ?
O6 Al1 O5 C18 . . . . 12.2(4) ?
O1 Al1 O2 C4 . . . . -8.8(5) ?
O3 Al1 O2 C4 . . . . -99.2(4) ?
O5 Al1 O2 C4 . . . . 168.3(5) ?
O6 Al1 O2 C4 . . . . 78.3(4) ?
O4 Al1 O1 C2 . . . . -174.4(4) ?
O3 Al1 O1 C2 . . . . 94.6(4) ?
O2 Al1 O1 C2 . . . . 6.4(4) ?
O6 Al1 O1 C2 . . . . -82.3(4) ?
O1 Al1 O6 C20 . . . . 161.0(4) ?
O4 Al1 O6 C20 . . . . -103.7(4) ?
O5 Al1 O6 C20 . . . . -15.1(4) ?
O2 Al1 O6 C20 . . . . 70.1(4) ?
O1 Al1 O4 C10 . . . . -114.0(4) ?
O3 Al1 O4 C10 . . . . -23.5(4) ?
O5 Al1 O4 C10 . . . . 68.9(4) ?
O6 Al1 O4 C10 . . . . 158.7(4) ?
Al1 O3 C12 C11 . . . . -2.6(7) ?
Al1 O3 C12 C13 . . . . 176.4(3) ?
Al1 O5 C18 C19 . . . . -6.6(8) ?
Al1 O5 C18 C17 . . . . 176.3(4) ?
Al1 O4 C10 C11 . . . . 21.0(7) ?
Al1 O4 C10 C9 . . . . -155.7(3) ?
Al1 O1 C2 C3 . . . . -5.4(8) ?
Al1 O1 C2 C1 . . . . 177.2(4) ?
O4 C10 C9 F6 . . . . 76.7(5) ?
C11 C10 C9 F6 . . . . -100.4(6) ?
O4 C10 C9 F5 . . . . -42.8(6) ?
C11 C10 C9 F5 . . . . 140.1(5) ?
O4 C10 C9 F4 . . . . -162.2(4) ?
C11 C10 C9 F4 . . . . 20.8(7) ?
O1 C2 C3 C4 . . . . 3.2(9) ?
C1 C2 C3 C4 . . . . -179.5(5) ?
C23 C22 C21 C20 . . . . 176.7(5) ?
C23 C22 C21 S3 . . . . -0.5(6) ?
C24 S3 C21 C22 . . . . 0.0(5) ?
C24 S3 C21 C20 . . . . -177.7(4) ?
C15 C14 C13 C12 . . . . 177.7(5) ?
C15 C14 C13 S2 . . . . -1.8(6) ?
O3 C12 C13 C14 . . . . -179.1(5) ?
C11 C12 C13 C14 . . . . -0.1(8) ?
O3 C12 C13 S2 . . . . 0.3(6) ?
C11 C12 C13 S2 . . . . 179.3(4) ?
C16 S2 C13 C14 . . . . 0.6(4) ?
C16 S2 C13 C12 . . . . -178.8(4) ?
O1 C2 C1 F3 . . . . -85.8(6) ?
C3 C2 C1 F3 . . . . 96.5(7) ?
O1 C2 C1 F2 . . . . 154.6(5) ?
C3 C2 C1 F2 . . . . -23.0(8) ?
O1 C2 C1 F1 . . . . 35.0(7) ?
C3 C2 C1 F1 . . . . -142.7(6) ?
C21 S3 C24 C23 . . . . 0.5(5) ?
Al1 O2 C4 C3 . . . . 9.2(8) ?
Al1 O2 C4 C5 . . . . -170.9(3) ?
C2 C3 C4 O2 . . . . -4.9(9) ?
C2 C3 C4 C5 . . . . 175.2(5) ?
C5 C6 C7 C8 . . . . 0.0(7) ?
O4 C10 C11 C12 . . . . -1.0(8) ?
C9 C10 C11 C12 . . . . 175.5(5) ?
O3 C12 C11 C10 . . . . -8.9(8) ?
C13 C12 C11 C10 . . . . 172.1(5) ?
O5 C18 C17 F9 . . . . 49.4(7) ?
C19 C18 C17 F9 . . . . -128.0(6) ?
O5 C18 C17 F8 . . . . 176.3(5) ?
C19 C18 C17 F8 . . . . -1.2(9) ?
O5 C18 C17 F7 . . . . -65.0(6) ?
C19 C18 C17 F7 . . . . 117.6(6) ?
O5 C18 C19 C20 . . . . -2.8(10) ?
C17 C18 C19 C20 . . . . 174.2(5) ?
C6 C7 C8 S1 . . . . 0.2(7) ?
C5 S1 C8 C7 . . . . -0.3(5) ?
S3 C24 C23 C22 . . . . -1.0(7) ?
C21 C22 C23 C24 . . . . 1.0(8) ?
Al1 O6 C20 C19 . . . . 11.1(7) ?
Al1 O6 C20 C21 . . . . -168.3(3) ?
C18 C19 C20 O6 . . . . 0.6(8) ?
C18 C19 C20 C21 . . . . -179.9(5) ?
C22 C21 C20 O6 . . . . -173.5(6) ?
S3 C21 C20 O6 . . . . 3.6(6) ?
C22 C21 C20 C19 . . . . 7.0(9) ?
S3 C21 C20 C19 . . . . -175.9(4) ?
C7 C6 C5 C4 . . . . -178.5(5) ?
C7 C6 C5 S1 . . . . -0.2(5) ?
O2 C4 C5 C6 . . . . -178.7(5) ?
C3 C4 C5 C6 . . . . 1.2(9) ?
O2 C4 C5 S1 . . . . 3.0(6) ?
C3 C4 C5 S1 . . . . -177.1(4) ?
C8 S1 C5 C6 . . . . 0.3(4) ?
C8 S1 C5 C4 . . . . 178.9(4) ?
C13 C14 C15 C16 . . . . 2.4(7) ?
C14 C15 C16 S2 . . . . -2.0(7) ?
C13 S2 C16 C15 . . . . 0.8(5) ?
